data_4025780
loop_
_publ_author_name
'Manas K. Ghorai'
'Sandipan Halder'
'Raj Kumar Das'

_publ_section_title
;
 Domino Imino-Aldol-Aza-Michael Reaction: One-Pot Diastereo- and
 Enantioselective Synthesis of Piperidines
;
_journal_name_full 'Journal of Organic Chemistry'
_journal_page_first 7061
_journal_page_last 7072
_journal_paper_doi 10.1021/jo101680f
_journal_volume 75
_journal_year 2010
_chemical_formula_sum 'C27 H26 Cl N O4 S'
_chemical_formula_weight 496.00
_chemical_name_systematic
;
 ?
;
_space_group_IT_number 4
_symmetry_cell_setting monoclinic
_symmetry_space_group_name_Hall 'P 2yb'
_symmetry_space_group_name_H-M 'P 1 21 1'
_atom_sites_solution_hydrogens geom
_atom_sites_solution_primary direct
_atom_sites_solution_secondary difmap
_audit_creation_method SHELXL-97
_cell_angle_alpha 90.000
_cell_angle_beta 104.280(5)
_cell_angle_gamma 90.000
_cell_formula_units_Z 2
_cell_length_a 10.781(5)
_cell_length_b 7.655(6)
_cell_length_c 15.097(4)
_cell_measurement_reflns_used 999
_cell_measurement_temperature 100(2)
_cell_measurement_theta_max 28.33
_cell_measurement_theta_min 2.66
_cell_volume 1207.4(11)
_computing_cell_refinement 'SAINT 6.45 ( Bruker, 2003)'
_computing_data_collection 'SMART 5.628 (Bruker, 2003)'
_computing_data_reduction 'SAINT 6.45 ( Bruker, 2003)'
_computing_molecular_graphics 'Diamond 2.1e'
_computing_structure_refinement 'SHELXL-97 (Sheldrick, 1997)'
_computing_structure_solution 'SIR 97'
_diffrn_ambient_temperature 100(2)
_diffrn_measured_fraction_theta_full 0.972
_diffrn_measured_fraction_theta_max 0.972
_diffrn_measurement_device_type 'Bruker SMART APEX'
_diffrn_measurement_method /w-scans
_diffrn_radiation_monochromator graphite
_diffrn_radiation_source 'fine-focus sealed tube'
_diffrn_radiation_type MoK\a
_diffrn_radiation_wavelength 0.71069
_diffrn_reflns_av_R_equivalents 0.0364
_diffrn_reflns_av_sigmaI/netI 0.0776
_diffrn_reflns_limit_h_max 14
_diffrn_reflns_limit_h_min -14
_diffrn_reflns_limit_k_max 10
_diffrn_reflns_limit_k_min -10
_diffrn_reflns_limit_l_max 11
_diffrn_reflns_limit_l_min -20
_diffrn_reflns_number 7862
_diffrn_reflns_theta_full 28.33
_diffrn_reflns_theta_max 28.33
_diffrn_reflns_theta_min 2.66
_exptl_absorpt_coefficient_mu 0.279
_exptl_absorpt_correction_T_max 0.9646
_exptl_absorpt_correction_T_min 0.9541
_exptl_absorpt_correction_type empirical
_exptl_absorpt_process_details 'SADABAS 2.10 (Bruker 2003)'
_exptl_crystal_colour colorless
_exptl_crystal_density_diffrn 1.364
_exptl_crystal_density_method 'not measured'
_exptl_crystal_description prism
_exptl_crystal_F_000 520
_exptl_crystal_size_max 0.17
_exptl_crystal_size_mid 0.15
_exptl_crystal_size_min 0.13
_refine_diff_density_max 0.490
_refine_diff_density_min -0.493
_refine_diff_density_rms 0.105
_refine_ls_abs_structure_details 'Flack H D (1983), Acta Cryst. A39, 876-881'
_refine_ls_abs_structure_Flack 0.01(10)
_refine_ls_extinction_method none
_refine_ls_goodness_of_fit_ref 1.107
_refine_ls_hydrogen_treatment mixed
_refine_ls_matrix_type full
_refine_ls_number_parameters 311
_refine_ls_number_reflns 5496
_refine_ls_number_restraints 1
_refine_ls_restrained_S_all 1.107
_refine_ls_R_factor_all 0.0778
_refine_ls_R_factor_gt 0.0563
_refine_ls_shift/su_max 0.000
_refine_ls_shift/su_mean 0.000
_refine_ls_structure_factor_coef Fsqd
_refine_ls_weighting_details 'calc w=1/[\s^2^(Fo^2^)+(0.0613P)^2^+1.1214P] where P=(Fo^2^+2Fc^2^)/3'
_refine_ls_weighting_scheme calc
_refine_ls_wR_factor_gt 0.1251
_refine_ls_wR_factor_ref 0.1641
_reflns_number_gt 4495
_reflns_number_total 5496
_reflns_threshold_expression >2sigma(I)
_cod_data_source_file jo101680f_si_002_5.cif
_cod_data_source_block Compound14c
_cod_database_code 4025780

loop_
_symmetry_equiv_pos_as_xyz
'x, y, z'
'-x, y+1/2, -z'

loop_
_atom_site_label
_atom_site_type_symbol
_atom_site_fract_x
_atom_site_fract_y
_atom_site_fract_z
_atom_site_U_iso_or_equiv
_atom_site_adp_type
_atom_site_occupancy
_atom_site_symmetry_multiplicity
_atom_site_calc_flag
_atom_site_refinement_flags
_atom_site_disorder_assembly
_atom_site_disorder_group
Cl1 Cl 0.60274(9) 0.08232(16) 0.83011(7) 0.0344(3) Uani 1 1 d . . .
S1 S -0.12622(8) 0.09576(14) 0.58711(6) 0.0219(2) Uani 1 1 d . . .
O1 O -0.0374(3) 0.0522(4) 0.52974(18) 0.0311(7) Uani 1 1 d . . .
O2 O -0.1624(3) 0.2930(4) 0.96694(19) 0.0263(7) Uani 1 1 d . . .
O3 O -0.1719(3) 0.4815(4) 0.8509(2) 0.0278(7) Uani 1 1 d . . .
O4 O -0.0892(3) -0.0180(4) 0.94845(19) 0.0246(6) Uani 1 1 d . . .
N1 N -0.0453(3) 0.1063(5) 0.6947(2) 0.0206(6) Uani 1 1 d . . .
C1 C 0.4358(4) 0.0562(6) 0.8055(3) 0.0279(9) Uani 1 1 d . . .
C2 C 0.3805(4) 0.0068(6) 0.8744(3) 0.0278(9) Uani 1 1 d . . .
H2 H 0.4304 -0.0077 0.9336 0.033 Uiso 1 1 calc R . .
C3 C 0.2504(4) -0.0211(6) 0.8549(3) 0.0265(9) Uani 1 1 d . . .
H3 H 0.2129 -0.0553 0.9014 0.032 Uiso 1 1 calc R . .
C4 C 0.1739(4) 0.0013(5) 0.7665(3) 0.0213(8) Uani 1 1 d . . .
C5 C 0.2331(4) 0.0558(6) 0.6990(3) 0.0275(9) Uani 1 1 d . . .
H5 H 0.1833 0.0758 0.6402 0.033 Uiso 1 1 calc R . .
C6 C 0.3639(3) 0.0810(6) 0.7170(3) 0.0243(8) Uani 1 1 d . . .
H6 H 0.4025 0.1137 0.6708 0.029 Uiso 1 1 calc R . .
C7 C -0.4390(5) -0.5610(7) 0.6022(4) 0.0444(13) Uani 1 1 d . . .
H7A H -0.4074 -0.6557 0.5722 0.067 Uiso 1 1 calc R . .
H7B H -0.5275 -0.5408 0.5731 0.067 Uiso 1 1 calc R . .
H7C H -0.4304 -0.5902 0.6653 0.067 Uiso 1 1 calc R . .
C8 C 0.0593(4) 0.3816(5) 0.7606(3) 0.0207(8) Uani 1 1 d . . .
C9 C 0.0809(4) 0.4606(5) 0.6829(3) 0.0220(8) Uani 1 1 d . . .
H9 H 0.0224 0.4442 0.6269 0.026 Uiso 1 1 calc R . .
C10 C 0.1883(4) 0.5634(6) 0.6875(3) 0.0268(9) Uani 1 1 d . . .
H10 H 0.2013 0.6162 0.6351 0.032 Uiso 1 1 calc R . .
C11 C 0.2765(3) 0.5871(6) 0.7713(3) 0.0261(8) Uani 1 1 d . . .
H11 H 0.3496 0.6542 0.7749 0.031 Uiso 1 1 calc R . .
C12 C 0.2546(4) 0.5100(6) 0.8491(3) 0.0279(9) Uani 1 1 d . . .
H12 H 0.3128 0.5267 0.9052 0.033 Uiso 1 1 calc R . .
C13 C 0.1473(4) 0.4086(6) 0.8442(3) 0.0238(8) Uani 1 1 d . . .
H13 H 0.1335 0.3581 0.8970 0.029 Uiso 1 1 calc R . .
C14 C -0.0575(4) 0.2616(5) 0.7503(3) 0.0199(8) Uani 1 1 d . . .
H14 H -0.1323 0.3273 0.7167 0.024 Uiso 1 1 calc R . .
C15 C -0.0848(4) 0.2034(5) 0.8394(3) 0.0220(8) Uani 1 1 d . . .
C16 C -0.0665(4) 0.0374(5) 0.8693(3) 0.0219(8) Uani 1 1 d . . .
C17 C -0.0264(4) -0.1068(6) 0.8162(3) 0.0222(8) Uani 1 1 d . . .
H17A H -0.1003 -0.1787 0.7897 0.027 Uiso 1 1 calc R . .
H17B H 0.0357 -0.1795 0.8575 0.027 Uiso 1 1 calc R . .
C18 C 0.0322(4) -0.0409(5) 0.7397(3) 0.0223(8) Uani 1 1 d . . .
H18 H 0.0211 -0.1349 0.6944 0.027 Uiso 1 1 calc R . .
C19 C -0.1415(4) 0.3280(6) 0.8925(3) 0.0237(8) Uani 1 1 d . . .
C20 C -0.2390(4) 0.6022(7) 0.8971(3) 0.0344(10) Uani 1 1 d . . .
H20A H -0.2289 0.7199 0.8762 0.041 Uiso 1 1 calc R . .
H20B H -0.2002 0.5980 0.9623 0.041 Uiso 1 1 calc R . .
C21 C -0.3789(4) 0.5618(7) 0.8805(3) 0.0349(11) Uani 1 1 d . . .
H21A H -0.4186 0.6459 0.9119 0.052 Uiso 1 1 calc R . .
H21B H -0.3896 0.4469 0.9029 0.052 Uiso 1 1 calc R . .
H21C H -0.4180 0.5670 0.8162 0.052 Uiso 1 1 calc R . .
C22 C -0.2168(4) -0.1008(6) 0.5886(3) 0.0231(8) Uani 1 1 d . . .
C23 C -0.1905(4) -0.2530(5) 0.5481(3) 0.0254(9) Uani 1 1 d . . .
H23 H -0.1247 -0.2559 0.5183 0.030 Uiso 1 1 calc R . .
C24 C -0.2622(4) -0.4012(7) 0.5518(3) 0.0311(9) Uani 1 1 d . . .
H24 H -0.2436 -0.5038 0.5247 0.037 Uiso 1 1 calc R . .
C25 C -0.3631(4) -0.3989(7) 0.5961(3) 0.0287(9) Uani 1 1 d . . .
C26 C -0.3893(5) -0.2416(6) 0.6351(3) 0.0309(10) Uani 1 1 d . . .
H26 H -0.4564 -0.2364 0.6637 0.037 Uiso 1 1 calc R . .
C27 C -0.3169(4) -0.0939(6) 0.6316(3) 0.0273(9) Uani 1 1 d . . .
H27 H -0.3351 0.0097 0.6580 0.033 Uiso 1 1 calc R . .
H1O4 H -0.124(5) 0.056(7) 0.968(3) 0.033(15) Uiso 1 1 d . . .

loop_
_atom_site_aniso_label
_atom_site_aniso_U_11
_atom_site_aniso_U_22
_atom_site_aniso_U_33
_atom_site_aniso_U_23
_atom_site_aniso_U_13
_atom_site_aniso_U_12
Cl1 0.0234(5) 0.0380(6) 0.0421(6) -0.0073(6) 0.0084(4) -0.0036(5)
S1 0.0245(4) 0.0228(5) 0.0183(4) -0.0003(4) 0.0052(3) -0.0027(4)
O1 0.0354(16) 0.0393(19) 0.0219(14) -0.0053(13) 0.0136(12) -0.0062(14)
O2 0.0316(16) 0.0283(17) 0.0202(14) -0.0028(12) 0.0086(12) -0.0038(13)
O3 0.0310(15) 0.0219(15) 0.0343(17) 0.0011(13) 0.0152(13) 0.0018(13)
O4 0.0269(15) 0.0283(17) 0.0214(15) 0.0028(13) 0.0110(12) -0.0009(13)
N1 0.0204(14) 0.0198(16) 0.0207(15) -0.0029(15) 0.0034(11) -0.0002(14)
C1 0.026(2) 0.026(2) 0.034(2) -0.0040(18) 0.0122(17) 0.0011(17)
C2 0.029(2) 0.032(2) 0.0206(19) -0.0029(18) 0.0026(16) 0.0032(18)
C3 0.029(2) 0.025(2) 0.026(2) 0.0010(17) 0.0073(17) 0.0035(18)
C4 0.0254(19) 0.0171(19) 0.0228(19) 0.0001(15) 0.0083(15) 0.0014(15)
C5 0.033(2) 0.027(2) 0.023(2) 0.0030(17) 0.0104(16) 0.0012(18)
C6 0.0224(17) 0.025(2) 0.0263(19) 0.0027(19) 0.0077(14) -0.0002(19)
C7 0.052(3) 0.038(3) 0.042(3) 0.002(2) 0.007(2) -0.015(2)
C8 0.0183(18) 0.0168(19) 0.029(2) -0.0059(16) 0.0103(15) -0.0016(15)
C9 0.029(2) 0.0190(19) 0.0196(19) -0.0020(15) 0.0081(16) -0.0017(16)
C10 0.033(2) 0.024(2) 0.027(2) -0.0001(18) 0.0157(16) -0.0045(18)
C11 0.0231(18) 0.0217(19) 0.036(2) -0.003(2) 0.0124(15) -0.0035(19)
C12 0.026(2) 0.031(2) 0.026(2) -0.0021(18) 0.0053(16) -0.0022(18)
C13 0.024(2) 0.024(2) 0.024(2) 0.0004(17) 0.0057(16) 0.0018(16)
C14 0.0226(19) 0.0203(19) 0.0178(18) -0.0018(15) 0.0071(15) 0.0018(15)
C15 0.0188(19) 0.023(2) 0.026(2) -0.0048(17) 0.0103(16) -0.0009(16)
C16 0.0199(18) 0.031(2) 0.0162(18) 0.0012(15) 0.0075(14) 0.0002(15)
C17 0.0209(19) 0.025(2) 0.022(2) -0.0013(16) 0.0058(15) -0.0016(16)
C18 0.028(2) 0.0167(19) 0.023(2) -0.0017(15) 0.0090(16) 0.0017(16)
C19 0.022(2) 0.026(2) 0.024(2) 0.0012(17) 0.0072(16) -0.0027(16)
C20 0.048(3) 0.022(2) 0.044(2) -0.005(2) 0.033(2) -0.003(2)
C21 0.037(2) 0.039(3) 0.032(2) 0.002(2) 0.0146(18) 0.010(2)
C22 0.024(2) 0.028(2) 0.0159(18) -0.0013(16) 0.0031(15) 0.0012(17)
C23 0.027(2) 0.021(2) 0.027(2) -0.0046(17) 0.0046(17) -0.0040(17)
C24 0.035(2) 0.029(2) 0.028(2) -0.004(2) 0.0047(17) -0.003(2)
C25 0.032(2) 0.027(2) 0.0248(19) -0.002(2) 0.0034(16) -0.008(2)
C26 0.033(2) 0.033(2) 0.029(2) 0.004(2) 0.0111(19) -0.0031(19)
C27 0.027(2) 0.027(2) 0.031(2) 0.0001(18) 0.0134(18) -0.0076(17)

loop_
_atom_type_symbol
_atom_type_description
_atom_type_scat_dispersion_real
_atom_type_scat_dispersion_imag
_atom_type_scat_source
C C 0.0033 0.0016 'International Tables Vol C Tables 4.2.6.8 and 6.1.1.4'
H H 0.0000 0.0000 'International Tables Vol C Tables 4.2.6.8 and 6.1.1.4'
N N 0.0061 0.0033 'International Tables Vol C Tables 4.2.6.8 and 6.1.1.4'
O O 0.0106 0.0060 'International Tables Vol C Tables 4.2.6.8 and 6.1.1.4'
S S 0.1246 0.1234 'International Tables Vol C Tables 4.2.6.8 and 6.1.1.4'
Cl Cl 0.1484 0.1585 'International Tables Vol C Tables 4.2.6.8 and 6.1.1.4'

loop_
_geom_angle_atom_site_label_1
_geom_angle_atom_site_label_2
_geom_angle_atom_site_label_3
_geom_angle
_geom_angle_site_symmetry_1
_geom_angle_site_symmetry_3
_geom_angle_publ_flag
O1 S1 N1 109.07(16) . . ?
O1 S1 C22 104.54(19) . . ?
N1 S1 C22 100.72(18) . . ?
C19 O3 C20 115.3(3) . . ?
C18 N1 C14 118.3(3) . . ?
C18 N1 S1 121.6(3) . . ?
C14 N1 S1 120.0(3) . . ?
C2 C1 C6 121.7(4) . . ?
C2 C1 Cl1 119.0(3) . . ?
C6 C1 Cl1 119.3(3) . . ?
C1 C2 C3 119.4(4) . . ?
C2 C3 C4 121.0(4) . . ?
C5 C4 C3 117.8(4) . . ?
C5 C4 C18 118.9(3) . . ?
C3 C4 C18 123.2(3) . . ?
C6 C5 C4 121.8(4) . . ?
C5 C6 C1 118.2(4) . . ?
C9 C8 C13 118.8(4) . . ?
C9 C8 C14 118.6(3) . . ?
C13 C8 C14 122.6(4) . . ?
C10 C9 C8 121.0(4) . . ?
C9 C10 C11 119.6(4) . . ?
C12 C11 C10 119.5(4) . . ?
C13 C12 C11 120.6(4) . . ?
C12 C13 C8 120.4(4) . . ?
N1 C14 C15 109.4(3) . . ?
N1 C14 C8 110.7(3) . . ?
C15 C14 C8 114.9(3) . . ?
C16 C15 C19 118.3(4) . . ?
C16 C15 C14 122.1(4) . . ?
C19 C15 C14 119.4(4) . . ?
C15 C16 O4 123.5(4) . . ?
C15 C16 C17 123.8(4) . . ?
O4 C16 C17 112.6(4) . . ?
C16 C17 C18 113.0(3) . . ?
N1 C18 C4 112.4(3) . . ?
N1 C18 C17 108.0(3) . . ?
C4 C18 C17 116.5(3) . . ?
O2 C19 O3 122.9(4) . . ?
O2 C19 C15 123.5(4) . . ?
O3 C19 C15 113.6(3) . . ?
O3 C20 C21 112.9(4) . . ?
C23 C22 C27 120.5(4) . . ?
C23 C22 S1 122.0(3) . . ?
C27 C22 S1 117.4(3) . . ?
C22 C23 C24 119.9(4) . . ?
C23 C24 C25 120.9(5) . . ?
C26 C25 C24 118.0(4) . . ?
C26 C25 C7 121.0(4) . . ?
C24 C25 C7 121.0(5) . . ?
C27 C26 C25 120.9(4) . . ?
C26 C27 C22 119.8(4) . . ?

loop_
_geom_bond_atom_site_label_1
_geom_bond_atom_site_label_2
_geom_bond_distance
_geom_bond_site_symmetry_2
_geom_bond_publ_flag
Cl1 C1 1.757(4) . ?
S1 O1 1.479(3) . ?
S1 N1 1.645(3) . ?
S1 C22 1.797(5) . ?
O2 C19 1.228(5) . ?
O3 C19 1.335(5) . ?
O3 C20 1.453(5) . ?
O4 C16 1.345(5) . ?
N1 C18 1.466(5) . ?
N1 C14 1.480(5) . ?
C1 C2 1.373(6) . ?
C1 C6 1.383(6) . ?
C2 C3 1.376(6) . ?
C3 C4 1.396(6) . ?
C4 C5 1.393(5) . ?
C4 C18 1.516(6) . ?
C5 C6 1.382(5) . ?
C7 C25 1.502(6) . ?
C8 C9 1.390(5) . ?
C8 C13 1.394(5) . ?
C8 C14 1.535(5) . ?
C9 C10 1.388(6) . ?
C10 C11 1.394(6) . ?
C11 C12 1.387(6) . ?
C12 C13 1.380(6) . ?
C14 C15 1.513(5) . ?
C15 C16 1.347(6) . ?
C15 C19 1.473(6) . ?
C16 C17 1.489(5) . ?
C17 C18 1.532(5) . ?
C20 C21 1.499(6) . ?
C22 C23 1.377(6) . ?
C22 C27 1.391(5) . ?
C23 C24 1.381(6) . ?
C24 C25 1.411(6) . ?
C25 C26 1.399(7) . ?
C26 C27 1.382(6) . ?

loop_
_geom_torsion_atom_site_label_1
_geom_torsion_atom_site_label_2
_geom_torsion_atom_site_label_3
_geom_torsion_atom_site_label_4
_geom_torsion
_geom_torsion_site_symmetry_1
_geom_torsion_site_symmetry_2
_geom_torsion_site_symmetry_3
_geom_torsion_site_symmetry_4
_geom_torsion_publ_flag
O1 S1 N1 C18 -56.1(3) . . . . ?
C22 S1 N1 C18 53.5(3) . . . . ?
O1 S1 N1 C14 128.6(3) . . . . ?
C22 S1 N1 C14 -121.7(3) . . . . ?
C6 C1 C2 C3 0.8(7) . . . . ?
Cl1 C1 C2 C3 -177.3(3) . . . . ?
C1 C2 C3 C4 -0.5(6) . . . . ?
C2 C3 C4 C5 -1.2(6) . . . . ?
C2 C3 C4 C18 175.1(4) . . . . ?
C3 C4 C5 C6 2.5(6) . . . . ?
C18 C4 C5 C6 -174.0(4) . . . . ?
C4 C5 C6 C1 -2.1(6) . . . . ?
C2 C1 C6 C5 0.4(7) . . . . ?
Cl1 C1 C6 C5 178.6(3) . . . . ?
C13 C8 C9 C10 0.6(6) . . . . ?
C14 C8 C9 C10 -176.8(4) . . . . ?
C8 C9 C10 C11 0.4(6) . . . . ?
C9 C10 C11 C12 -1.1(6) . . . . ?
C10 C11 C12 C13 0.7(7) . . . . ?
C11 C12 C13 C8 0.3(7) . . . . ?
C9 C8 C13 C12 -1.0(6) . . . . ?
C14 C8 C13 C12 176.4(4) . . . . ?
C18 N1 C14 C15 -45.5(4) . . . . ?
S1 N1 C14 C15 130.0(3) . . . . ?
C18 N1 C14 C8 82.1(4) . . . . ?
S1 N1 C14 C8 -102.5(3) . . . . ?
C9 C8 C14 N1 64.4(4) . . . . ?
C13 C8 C14 N1 -113.0(4) . . . . ?
C9 C8 C14 C15 -171.1(4) . . . . ?
C13 C8 C14 C15 11.5(5) . . . . ?
N1 C14 C15 C16 15.5(5) . . . . ?
C8 C14 C15 C16 -109.7(4) . . . . ?
N1 C14 C15 C19 -160.2(3) . . . . ?
C8 C14 C15 C19 74.7(5) . . . . ?
C19 C15 C16 O4 -4.7(6) . . . . ?
C14 C15 C16 O4 179.6(3) . . . . ?
C19 C15 C16 C17 171.6(4) . . . . ?
C14 C15 C16 C17 -4.1(6) . . . . ?
C15 C16 C17 C18 18.1(5) . . . . ?
O4 C16 C17 C18 -165.2(3) . . . . ?
C14 N1 C18 C4 -70.0(4) . . . . ?
S1 N1 C18 C4 114.6(3) . . . . ?
C14 N1 C18 C17 59.8(4) . . . . ?
S1 N1 C18 C17 -115.5(3) . . . . ?
C5 C4 C18 N1 -56.9(5) . . . . ?
C3 C4 C18 N1 126.9(4) . . . . ?
C5 C4 C18 C17 177.8(4) . . . . ?
C3 C4 C18 C17 1.5(6) . . . . ?
C16 C17 C18 N1 -42.3(4) . . . . ?
C16 C17 C18 C4 85.3(4) . . . . ?
C20 O3 C19 O2 -3.6(6) . . . . ?
C20 O3 C19 C15 174.5(3) . . . . ?
C16 C15 C19 O2 6.8(6) . . . . ?
C14 C15 C19 O2 -177.3(4) . . . . ?
C16 C15 C19 O3 -171.3(4) . . . . ?
C14 C15 C19 O3 4.6(5) . . . . ?
C19 O3 C20 C21 -79.7(5) . . . . ?
O1 S1 C22 C23 4.6(4) . . . . ?
N1 S1 C22 C23 -108.5(3) . . . . ?
O1 S1 C22 C27 -174.5(3) . . . . ?
N1 S1 C22 C27 72.3(3) . . . . ?
C27 C22 C23 C24 -1.4(6) . . . . ?
S1 C22 C23 C24 179.4(3) . . . . ?
C22 C23 C24 C25 0.5(6) . . . . ?
C23 C24 C25 C26 0.8(6) . . . . ?
C23 C24 C25 C7 -178.4(4) . . . . ?
C24 C25 C26 C27 -1.1(7) . . . . ?
C7 C25 C26 C27 178.1(4) . . . . ?
C25 C26 C27 C22 0.2(7) . . . . ?
C23 C22 C27 C26 1.1(6) . . . . ?
S1 C22 C27 C26 -179.7(3) . . . . ?
